data_7047262
loop_
_publ_author_name
'Garcia, Lucia'
'Anker, Mathew D.'
'Mahon, Mary F.'
'Maron, Laurent'
'Hill, Michael S.'

_publ_section_title
;
 Coordination of arenes and phosphines by charge separated alkaline earth
 cations.
;
_journal_issue 36
_journal_name_full 'Dalton transactions (Cambridge, England : 2003)'
_journal_page_first 12684
_journal_page_last 12693
_journal_paper_doi 10.1039/c8dt03124j
_journal_volume 47
_journal_year 2018
_chemical_formula_moiety 'C47 H53 F6 Mg N2, Al C16 F36 O4, C6 H4 F2'
_chemical_formula_sum 'C69 H57 Al F44 Mg N2 O4'
_chemical_formula_weight 1865.45
_space_group_crystal_system monoclinic
_space_group_IT_number 14
_space_group_name_Hall '-P 2yn'
_space_group_name_H-M_alt 'P 1 21/n 1'
_symmetry_space_group_name_Hall '-P 2yn'
_symmetry_space_group_name_H-M 'P 1 21/n 1'
_atom_sites_solution_hydrogens geom
_atom_sites_solution_primary iterative
_audit_creation_date 2018-06-07
_audit_creation_method
;
Olex2 1.2
(compiled 2018.05.29 svn.r3508 for OlexSys, GUI svn.r5506)
;
_audit_update_record
;
2018-06-07 deposited with the CCDC.
2018-08-15 downloaded from the CCDC.
;
_cell_angle_alpha 90
_cell_angle_beta 102.0273(16)
_cell_angle_gamma 90
_cell_formula_units_Z 4
_cell_length_a 19.3502(3)
_cell_length_b 21.2981(3)
_cell_length_c 19.3981(4)
_cell_measurement_reflns_used 15368
_cell_measurement_temperature 150(2)
_cell_measurement_theta_max 24.8360
_cell_measurement_theta_min 3.7020
_cell_volume 7818.9(2)
_computing_cell_refinement
;
CrysAlisPro, Agilent Technologies,
Version 1.171.37.33 (release 27-03-2014 CrysAlis171 .NET)
(compiled Mar 27 2014,17:12:48)
;
_computing_data_collection
;
CrysAlisPro, Agilent Technologies,
Version 1.171.37.33 (release 27-03-2014 CrysAlis171 .NET)
(compiled Mar 27 2014,17:12:48)
;
_computing_data_reduction
;
CrysAlisPro, Agilent Technologies,
Version 1.171.37.33 (release 27-03-2014 CrysAlis171 .NET)
(compiled Mar 27 2014,17:12:48)
;
_computing_molecular_graphics 'Olex2 (Dolomanov et al., 2009)'
_computing_publication_material 'Olex2 (Dolomanov et al., 2009)'
_computing_structure_refinement 'ShelXL (Sheldrick, 2015)'
_computing_structure_solution 'olex2.solve (Bourhis et al., 2015)'
_diffrn_ambient_temperature 150.15
_diffrn_detector_area_resol_mean 16.1468
_diffrn_detector_type EosS2
_diffrn_measured_fraction_theta_full 0.989
_diffrn_measured_fraction_theta_max 0.978
_diffrn_measurement_device 'four-circle diffractometer'
_diffrn_measurement_device_type 'New Xcalibur, EosS2'
_diffrn_measurement_method '\w scans'
_diffrn_radiation_type MoK\a
_diffrn_radiation_wavelength 0.71073
_diffrn_reflns_av_R_equivalents 0.0438
_diffrn_reflns_av_unetI/netI 0.0542
_diffrn_reflns_Laue_measured_fraction_full 0.989
_diffrn_reflns_Laue_measured_fraction_max 0.978
_diffrn_reflns_limit_h_max 23
_diffrn_reflns_limit_h_min -24
_diffrn_reflns_limit_k_max 23
_diffrn_reflns_limit_k_min -26
_diffrn_reflns_limit_l_max 19
_diffrn_reflns_limit_l_min -24
_diffrn_reflns_number 62004
_diffrn_reflns_point_group_measured_fraction_full 0.989
_diffrn_reflns_point_group_measured_fraction_max 0.978
_diffrn_reflns_theta_full 26.000
_diffrn_reflns_theta_max 26.372
_diffrn_reflns_theta_min 3.314
_exptl_absorpt_coefficient_mu 0.187
_exptl_absorpt_correction_T_max 0.975
_exptl_absorpt_correction_T_min 0.956
_exptl_absorpt_correction_type analytical
_exptl_absorpt_process_details
;
CrysAlisPro, Agilent Technologies,
Version 1.171.37.33 (release 27-03-2014 CrysAlis171 .NET)
(compiled Mar 27 2014,17:12:48)
Analytical numeric absorption correction using a multifaceted crystal
            model based on expressions derived by R.C. Clark & J.S. Reid.
(Clark, R. C. & Reid, J. S. (1995). Acta Cryst. A51, 887-897)
Empirical absorption correction using spherical harmonics,
 implemented in SCALE3 ABSPACK scaling algorithm.
;
_exptl_crystal_colour colorless
_exptl_crystal_density_diffrn 1.585
_exptl_crystal_description block
_exptl_crystal_F_000 3752
_exptl_crystal_size_max 0.385
_exptl_crystal_size_mid 0.3555
_exptl_crystal_size_min 0.1976
_refine_diff_density_max 1.043
_refine_diff_density_min -0.523
_refine_diff_density_rms 0.077
_refine_ls_extinction_method none
_refine_ls_goodness_of_fit_ref 1.049
_refine_ls_hydrogen_treatment constr
_refine_ls_matrix_type full
_refine_ls_number_parameters 1178
_refine_ls_number_reflns 15646
_refine_ls_number_restraints 78
_refine_ls_restrained_S_all 1.052
_refine_ls_R_factor_all 0.1373
_refine_ls_R_factor_gt 0.0835
_refine_ls_shift/su_max 0.000
_refine_ls_shift/su_mean 0.000
_refine_ls_structure_factor_coef Fsqd
_refine_ls_weighting_details 'w=1/[\s^2^(Fo^2^)+(0.1136P)^2^+14.5032P] where P=(Fo^2^+2Fc^2^)/3'
_refine_ls_weighting_scheme calc
_refine_ls_wR_factor_gt 0.2148
_refine_ls_wR_factor_ref 0.2543
_reflns_Friedel_coverage 0.000
_reflns_number_gt 9420
_reflns_number_total 15646
_reflns_threshold_expression 'I > 2\s(I)'
_cod_data_source_file c8dt03124j2.cif
_cod_data_source_block e14msh7
_cod_depositor_comments 'Adding full bibliography for 7047260--7047266.cif.'
_cod_database_code 7047262
_shelxl_version_number 2014-3
_shelx_space_group_comment
;
The symmetry employed for this shelxl refinement is uniquely defined
by the following loop, which should always be used as a source of
symmetry information in preference to the above space-group names.
They are only intended as comments.
;
_olex2_refinement_description
;
1. Fixed Uiso
 At 1.2 times of:
  All C(H) groups
 At 1.5 times of:
  All C(H,H,H) groups
2. Restrained distances
 Mg1-F5 \\sim Mg1-F5A
 with sigma of 0.005
 F5-C42 \\sim F5A-C42A
 with sigma of 0.005
3. Restrained planarity
 C46, C44, F6, C43, F5, C45, C47, C42
 with sigma of 0.1
 F5A, F6A, C42A, C43A, C44A, C45A, C46A, C47A
 with sigma of 0.1
4. Uiso/Uaniso restraints and constraints
C46 \\sim C44 \\sim F6 \\sim C43 \\sim F5 \\sim C45 \\sim C47: within 2A with
sigma of 0.01 and sigma for terminal atoms of 0.01
F5A \\sim F6A \\sim C43A \\sim C44A \\sim C45A \\sim C46A \\sim C47A: within 2A
with sigma of 0.01 and sigma for terminal atoms of 0.01
O4 \\sim O4A: within 2A with sigma of 0.01 and sigma for terminal atoms of 0.01
Uanis(C42) = Uanis(C42A)
5. Others
 Fixed Sof: F5A(0.5) F6A(0.5) C42A(0.5) C47A(0.5) H47A(0.5) C46A(0.5)
 H46A(0.5) C45A(0.5) C44A(0.5) H44A(0.5) C43A(0.5) H43A(0.5) O4(0.6) O4A(0.4)
 O3(0.6) O3A(0.4) F43(0.65) H64(0.35) H65(0.65) H67(0.35) H68(0.65) F6(0.5)
 F5(0.5) F43A(0.35) F44(0.65) F44A(0.35) C42(0.5) C47(0.5) H47(0.5) C46(0.5)
 H46(0.5) C45(0.5) C44(0.5) H44(0.5) C43(0.5) H43(0.5)
6.a Ternary CH refined with riding coordinates:
 C12(H12), C15(H15), C24(H24), C27(H27)
6.b Aromatic/amide H refined with riding coordinates:
 C3(H3), C8(H8), C9(H9), C10(H10), C20(H20), C21(H21), C22(H22), C31(H31),
 C32(H32), C34(H34), C35(H35), C37(H37), C38(H38), C40(H40), C41(H41),
 C47A(H47A), C46A(H46A), C44A(H44A), C43A(H43A), C64(H64), C65(H65), C66(H66),
 C67(H67), C68(H68), C69(H69), C47(H47), C46(H46), C44(H44), C43(H43)
6.c Fitted hexagon refined as free rotating group:
 C42A(C47A,C46A,C45A,C44A,C43A), C42(C47,C46,C45,C44,C43)
6.d Idealised Me refined as rotating group:
 C1(H1A,H1B,H1C), C5(H5A,H5B,H5C), C13(H13A,H13B,H13C), C14(H14A,H14B,H14C),
 C16(H16A,H16B,H16C), C17(H17A,H17B,H17C), C25(H25A,H25B,H25C), C26(H26A,H26B,
 H26C), C28(H28A,H28B,H28C), C29(H29A,H29B,H29C)
;
_olex2_submission_special_instructions 'No special instructions were received'

loop_
_space_group_symop_operation_xyz
'x, y, z'
'-x+1/2, y+1/2, -z+1/2'
'-x, -y, -z'
'x-1/2, -y-1/2, z-1/2'

loop_
_atom_site_label
_atom_site_type_symbol
_atom_site_fract_x
_atom_site_fract_y
_atom_site_fract_z
_atom_site_U_iso_or_equiv
_atom_site_adp_type
_atom_site_occupancy
_atom_site_site_symmetry_order
_atom_site_calc_flag
_atom_site_refinement_flags_posn
_atom_site_refinement_flags_adp
_atom_site_refinement_flags_occupancy
_atom_site_disorder_assembly
_atom_site_disorder_group
Mg1 Mg 0.16956(6) 0.72073(6) 0.44666(7) 0.0262(3) Uani 1 1 d D . . . .
F1 F 0.11247(14) 0.73743(14) 0.34817(13) 0.0518(7) Uani 1 1 d . . . . .
F2 F -0.11740(16) 0.87830(15) 0.24132(16) 0.0649(9) Uani 1 1 d . . . . .
F3 F 0.25056(16) 0.76952(14) 0.41242(17) 0.0616(8) Uani 1 1 d . . . . .
F4 F 0.3654(2) 0.9226(2) 0.2448(2) 0.1005(14) Uani 1 1 d . . . . .
F5A F 0.2374(5) 0.6529(5) 0.4230(4) 0.051(2) Uani 0.5 1 d D U P A 4
F6A F 0.3710(6) 0.5430(5) 0.2361(5) 0.106(3) Uani 0.5 1 d . U P A 4
N1 N 0.15750(16) 0.78934(14) 0.51415(16) 0.0255(7) Uani 1 1 d . . . . .
N2 N 0.11155(15) 0.65531(14) 0.48388(16) 0.0240(7) Uani 1 1 d . . . . .
C1 C 0.0976(2) 0.8372(2) 0.6014(2) 0.0389(10) Uani 1 1 d . . . . .
H1A H 0.1388 0.8395 0.6404 0.058 Uiso 1 1 calc GR . . . .
H1B H 0.0551 0.8293 0.6201 0.058 Uiso 1 1 calc GR . . . .
H1C H 0.0923 0.8771 0.5756 0.058 Uiso 1 1 calc GR . . . .
C2 C 0.10753(19) 0.78496(17) 0.55250(19) 0.0257(8) Uani 1 1 d . . . . .
C3 C 0.06350(19) 0.73244(18) 0.5523(2) 0.0274(8) Uani 1 1 d . . . . .
H3 H 0.0239 0.7393 0.5732 0.033 Uiso 1 1 calc R . . . .
C4 C 0.06851(18) 0.67149(18) 0.52632(19) 0.0252(8) Uani 1 1 d . . . . .
C5 C 0.0222(2) 0.62326(19) 0.5507(2) 0.0326(9) Uani 1 1 d . . . . .
H5A H -0.0200 0.6163 0.5138 0.049 Uiso 1 1 calc GR . . . .
H5B H 0.0082 0.6382 0.5936 0.049 Uiso 1 1 calc GR . . . .
H5C H 0.0484 0.5837 0.5608 0.049 Uiso 1 1 calc GR . . . .
C6 C 0.1168(2) 0.58977(17) 0.4665(2) 0.0262(8) Uani 1 1 d . . . . .
C7 C 0.0666(2) 0.56198(18) 0.4122(2) 0.0306(9) Uani 1 1 d . . . . .
C8 C 0.0767(2) 0.4995(2) 0.3956(2) 0.0382(10) Uani 1 1 d . . . . .
H8 H 0.0436 0.4800 0.3587 0.046 Uiso 1 1 calc R . . . .
C9 C 0.1330(2) 0.4652(2) 0.4311(3) 0.0417(11) Uani 1 1 d . . . . .
H9 H 0.1385 0.4226 0.4188 0.050 Uiso 1 1 calc R . . . .
C10 C 0.1816(2) 0.49268(19) 0.4845(2) 0.0380(10) Uani 1 1 d . . . . .
H10 H 0.2201 0.4685 0.5093 0.046 Uiso 1 1 calc R . . . .
C11 C 0.1751(2) 0.55536(19) 0.5027(2) 0.0328(9) Uani 1 1 d . . . . .
C12 C 0.0026(2) 0.5968(2) 0.3712(2) 0.0374(10) Uani 1 1 d . . . . .
H12 H 0.0010 0.6388 0.3938 0.045 Uiso 1 1 calc R . . . .
C13 C -0.0664(2) 0.5629(3) 0.3730(3) 0.0524(13) Uani 1 1 d . . . . .
H13A H -0.0690 0.5241 0.3454 0.079 Uiso 1 1 calc GR . . . .
H13B H -0.1063 0.5901 0.3528 0.079 Uiso 1 1 calc GR . . . .
H13C H -0.0681 0.5528 0.4219 0.079 Uiso 1 1 calc GR . . . .
C14 C 0.0089(3) 0.6078(3) 0.2948(3) 0.0563(13) Uani 1 1 d . . . . .
H14A H 0.0533 0.6297 0.2941 0.084 Uiso 1 1 calc GR . . . .
H14B H -0.0310 0.6334 0.2707 0.084 Uiso 1 1 calc GR . . . .
H14C H 0.0084 0.5673 0.2706 0.084 Uiso 1 1 calc GR . . . .
C15 C 0.2295(2) 0.5852(2) 0.5620(2) 0.0384(10) Uani 1 1 d . . . . .
H15 H 0.2321 0.6309 0.5506 0.046 Uiso 1 1 calc R . . . .
C16 C 0.2073(3) 0.5807(3) 0.6322(3) 0.0673(16) Uani 1 1 d . . . . .
H16A H 0.2014 0.5365 0.6436 0.101 Uiso 1 1 calc GR . . . .
H16B H 0.1625 0.6030 0.6294 0.101 Uiso 1 1 calc GR . . . .
H16C H 0.2437 0.5998 0.6690 0.101 Uiso 1 1 calc GR . . . .
C17 C 0.3036(2) 0.5581(2) 0.5687(3) 0.0571(14) Uani 1 1 d . . . . .
H17A H 0.3373 0.5829 0.6027 0.086 Uiso 1 1 calc GR . . . .
H17B H 0.3170 0.5595 0.5226 0.086 Uiso 1 1 calc GR . . . .
H17C H 0.3042 0.5145 0.5849 0.086 Uiso 1 1 calc GR . . . .
C18 C 0.20672(19) 0.84122(17) 0.5302(2) 0.0267(8) Uani 1 1 d . . . . .
C19 C 0.1932(2) 0.89870(19) 0.4951(2) 0.0324(9) Uani 1 1 d . . . . .
C20 C 0.2442(2) 0.94574(19) 0.5108(2) 0.0373(10) Uani 1 1 d . . . . .
H20 H 0.2360 0.9850 0.4872 0.045 Uiso 1 1 calc R . . . .
C21 C 0.3061(2) 0.9369(2) 0.5596(2) 0.0376(10) Uani 1 1 d . . . . .
H21 H 0.3400 0.9697 0.5696 0.045 Uiso 1 1 calc R . . . .
C22 C 0.3185(2) 0.8801(2) 0.5939(2) 0.0354(9) Uani 1 1 d . . . . .
H22 H 0.3613 0.8740 0.6275 0.042 Uiso 1 1 calc R . . . .
C23 C 0.2693(2) 0.83122(18) 0.5802(2) 0.0299(9) Uani 1 1 d . . . . .
C24 C 0.1250(2) 0.9122(2) 0.4416(3) 0.0445(11) Uani 1 1 d . . . . .
H24 H 0.0939 0.8744 0.4388 0.053 Uiso 1 1 calc R . . . .
C25 C 0.1382(3) 0.9248(3) 0.3693(3) 0.0631(15) Uani 1 1 d . . . . .
H25A H 0.1675 0.9625 0.3706 0.095 Uiso 1 1 calc GR . . . .
H25B H 0.0930 0.9312 0.3363 0.095 Uiso 1 1 calc GR . . . .
H25C H 0.1628 0.8888 0.3540 0.095 Uiso 1 1 calc GR . . . .
C26 C 0.0852(3) 0.9685(3) 0.4656(3) 0.0674(16) Uani 1 1 d . . . . .
H26A H 0.1129 1.0069 0.4646 0.101 Uiso 1 1 calc GR . . . .
H26B H 0.0785 0.9611 0.5136 0.101 Uiso 1 1 calc GR . . . .
H26C H 0.0391 0.9732 0.4336 0.101 Uiso 1 1 calc GR . . . .
C27 C 0.2853(2) 0.7691(2) 0.6194(2) 0.0376(10) Uani 1 1 d . . . . .
H27 H 0.2417 0.7426 0.6078 0.045 Uiso 1 1 calc R . . . .
C28 C 0.3440(3) 0.7343(2) 0.5946(3) 0.0494(12) Uani 1 1 d . . . . .
H28A H 0.3310 0.7284 0.5435 0.074 Uiso 1 1 calc GR . . . .
H28B H 0.3512 0.6933 0.6179 0.074 Uiso 1 1 calc GR . . . .
H28C H 0.3877 0.7588 0.6065 0.074 Uiso 1 1 calc GR . . . .
C29 C 0.3034(3) 0.7780(3) 0.6991(3) 0.0565(13) Uani 1 1 d . . . . .
H29A H 0.3469 0.8028 0.7122 0.085 Uiso 1 1 calc GR . . . .
H29B H 0.3104 0.7369 0.7222 0.085 Uiso 1 1 calc GR . . . .
H29C H 0.2646 0.8001 0.7142 0.085 Uiso 1 1 calc GR . . . .
C30 C 0.0523(2) 0.7738(2) 0.3212(2) 0.0386(10) Uani 1 1 d . . . . .
C31 C 0.0036(2) 0.7815(2) 0.3618(2) 0.0394(10) Uani 1 1 d . . . . .
H31 H 0.0093 0.7628 0.4071 0.047 Uiso 1 1 calc R . . . .
C32 C -0.0546(2) 0.8180(2) 0.3341(2) 0.0440(11) Uani 1 1 d . . . . .
H32 H -0.0904 0.8250 0.3601 0.053 Uiso 1 1 calc R . . . .
C33 C -0.0601(2) 0.8440(2) 0.2687(2) 0.0447(11) Uani 1 1 d . . . . .
C34 C -0.0105(3) 0.8352(3) 0.2287(2) 0.0500(12) Uani 1 1 d . . . . .
H34 H -0.0159 0.8538 0.1834 0.060 Uiso 1 1 calc R . . . .
C35 C 0.0477(2) 0.7987(3) 0.2558(2) 0.0488(12) Uani 1 1 d . . . . .
H35 H 0.0833 0.7912 0.2297 0.059 Uiso 1 1 calc R . . . .
C36 C 0.2796(2) 0.8090(2) 0.3683(2) 0.0379(10) Uani 1 1 d . . . . .
C37 C 0.2609(3) 0.7993(3) 0.2976(3) 0.0534(13) Uani 1 1 d . . . . .
H37 H 0.2288 0.7671 0.2782 0.064 Uiso 1 1 calc R . . . .
C38 C 0.2909(3) 0.8388(3) 0.2553(3) 0.0629(16) Uani 1 1 d . . . . .
H38 H 0.2794 0.8345 0.2054 0.075 Uiso 1 1 calc R . . . .
C39 C 0.3370(3) 0.8838(3) 0.2861(3) 0.0547(14) Uani 1 1 d . . . . .
C40 C 0.3558(3) 0.8918(2) 0.3578(3) 0.0500(12) Uani 1 1 d . . . . .
H40 H 0.3886 0.9233 0.3778 0.060 Uiso 1 1 calc R . . . .
C41 C 0.3258(2) 0.8527(2) 0.4002(2) 0.0392(10) Uani 1 1 d . . . . .
H41 H 0.3373 0.8565 0.4500 0.047 Uiso 1 1 calc R . . . .
C42A C 0.2704(6) 0.6251(6) 0.3770(4) 0.037(2) Uani 0.5 1 d D . P A 4
C47A C 0.3317(7) 0.6512(5) 0.3626(5) 0.046(3) Uani 0.5 1 d G U P A 4
H47A H 0.3506 0.6886 0.3858 0.055 Uiso 0.5 1 calc R . P A 4
C46A C 0.3654(5) 0.6225(5) 0.3143(6) 0.061(3) Uani 0.5 1 d G U P A 4
H46A H 0.4073 0.6403 0.3044 0.073 Uiso 0.5 1 calc R . P A 4
C45A C 0.3377(6) 0.5678(6) 0.2803(5) 0.074(3) Uani 0.5 1 d G U P A 4
C44A C 0.2764(6) 0.5417(6) 0.2947(6) 0.068(3) Uani 0.5 1 d G U P A 4
H44A H 0.2575 0.5043 0.2715 0.082 Uiso 0.5 1 calc R . P A 4
C43A C 0.2427(5) 0.5704(7) 0.3431(6) 0.055(4) Uani 0.5 1 d G U P A 4
H43A H 0.2008 0.5526 0.3529 0.065 Uiso 0.5 1 calc R . P A 4
Al1 Al 0.35694(6) 0.22072(6) 0.51880(6) 0.0294(3) Uani 1 1 d . . . . .
F7 F 0.4230(3) 0.45550(16) 0.5073(3) 0.1096(16) Uani 1 1 d . . . . .
F8 F 0.4640(2) 0.3954(2) 0.5953(2) 0.0964(13) Uani 1 1 d . . . . .
F9 F 0.35305(18) 0.40664(15) 0.56204(18) 0.0684(9) Uani 1 1 d . . . . .
F10 F 0.48423(15) 0.29243(14) 0.42409(16) 0.0564(8) Uani 1 1 d . . . . .
F11 F 0.52395(19) 0.37864(17) 0.4731(3) 0.0948(13) Uani 1 1 d . . . . .
F12 F 0.52021(15) 0.29684(18) 0.53490(17) 0.0713(9) Uani 1 1 d . . . . .
F13 F 0.3942(3) 0.3942(2) 0.3769(2) 0.1126(17) Uani 1 1 d . . . . .
F14 F 0.3058(2) 0.3911(2) 0.4243(2) 0.1035(15) Uani 1 1 d . . . . .
F15 F 0.34449(18) 0.3067(2) 0.38075(17) 0.0806(11) Uani 1 1 d . . . . .
F16 F 0.50508(19) 0.07000(17) 0.4000(2) 0.0864(11) Uani 1 1 d . . . . .
F17 F 0.48765(18) 0.16720(16) 0.36203(17) 0.0717(9) Uani 1 1 d . . . . .
F18 F 0.52858(16) 0.14693(19) 0.47310(18) 0.0798(11) Uani 1 1 d . . . . .
F19 F 0.3503(2) 0.1748(2) 0.32207(18) 0.0836(11) Uani 1 1 d . . . . .
F20 F 0.29118(17) 0.1045(2) 0.3682(2) 0.0910(13) Uani 1 1 d . . . . .
F21 F 0.37822(19) 0.0778(2) 0.31550(18) 0.0865(12) Uani 1 1 d . . . . .
F22 F 0.3910(3) 0.01664(17) 0.4397(3) 0.1199(18) Uani 1 1 d . . . . .
F23 F 0.3395(2) 0.07808(15) 0.5007(2) 0.0899(13) Uani 1 1 d . . . . .
F24 F 0.4571(3) 0.0655(2) 0.5289(2) 0.1014(14) Uani 1 1 d . . . . .
F25 F 0.1795(4) 0.3058(2) 0.4074(3) 0.158(3) Uani 1 1 d . . . . .
F26 F 0.0973(3) 0.2316(4) 0.3912(2) 0.155(3) Uani 1 1 d . . . . .
F27 F 0.1952(3) 0.2163(2) 0.3617(3) 0.1193(18) Uani 1 1 d . . . . .
F28 F 0.1015(2) 0.1592(3) 0.5038(2) 0.1130(17) Uani 1 1 d . . . . .
F29 F 0.1681(2) 0.1201(2) 0.4410(3) 0.1195(17) Uani 1 1 d . . . . .
F30 F 0.2024(3) 0.1292(3) 0.5517(3) 0.170(3) Uani 1 1 d . . . . .
F31 F 0.1886(2) 0.2450(3) 0.6037(2) 0.1141(16) Uani 1 1 d . . . . .
F32 F 0.2208(2) 0.3172(2) 0.5441(3) 0.1027(14) Uani 1 1 d . . . . .
F33 F 0.11323(18) 0.2860(2) 0.5214(2) 0.1015(14) Uani 1 1 d . . . . .
F34 F 0.4226(2) 0.1065(2) 0.76010(19) 0.0968(13) Uani 1 1 d . . . . .
F35 F 0.4759(3) 0.0929(2) 0.6725(2) 0.1071(14) Uani 1 1 d . . . . .
F36 F 0.3632(3) 0.08140(18) 0.6608(2) 0.1042(14) Uani 1 1 d . . . . .
F37 F 0.3803(3) 0.2233(3) 0.77576(19) 0.1226(18) Uani 1 1 d . . . . .
F38 F 0.2981(2) 0.1759(2) 0.7035(2) 0.0965(12) Uani 1 1 d . . . . .
F39 F 0.3317(2) 0.26938(18) 0.6799(2) 0.0903(12) Uani 1 1 d . . . . .
F40 F 0.5191(3) 0.2076(2) 0.6458(4) 0.148(2) Uani 1 1 d . . . . .
F41 F 0.5139(2) 0.1985(3) 0.7532(3) 0.1295(19) Uani 1 1 d . . . . .
F42 F 0.4674(3) 0.28169(19) 0.6922(3) 0.1170(16) Uani 1 1 d . . . . .
O2 O 0.39711(17) 0.18068(14) 0.46117(16) 0.0440(8) Uani 1 1 d . . . . .
O4 O 0.3704(4) 0.1848(4) 0.5993(4) 0.0474(18) Uani 0.6 1 d . U P B 1
O4A O 0.4022(6) 0.1966(8) 0.6015(7) 0.057(3) Uani 0.4 1 d . U P B 2
O1 O 0.38244(17) 0.29710(15) 0.51852(18) 0.0486(8) Uani 1 1 d . . . . .
O3 O 0.2679(3) 0.2135(3) 0.4776(4) 0.0438(16) Uani 0.6 1 d . . P B 4
O3A O 0.2700(5) 0.2150(5) 0.5166(6) 0.043(2) Uani 0.4 1 d . . P B 5
C48 C 0.4105(2) 0.3454(2) 0.4896(2) 0.0370(10) Uani 1 1 d . . . . .
C49 C 0.4126(3) 0.4017(3) 0.5400(3) 0.0630(15) Uani 1 1 d . . . . .
C50 C 0.4862(2) 0.3286(2) 0.4803(3) 0.0483(12) Uani 1 1 d . . . . .
C51 C 0.3646(3) 0.3612(3) 0.4165(3) 0.0711(18) Uani 1 1 d . . . . .
C52 C 0.4070(2) 0.1277(2) 0.4279(2) 0.0396(10) Uani 1 1 d . . . . .
C53 C 0.4850(3) 0.1268(3) 0.4163(3) 0.0660(16) Uani 1 1 d . . . . .
C54 C 0.3565(3) 0.1200(3) 0.3578(3) 0.0687(17) Uani 1 1 d . . . . .
C55 C 0.4007(5) 0.0687(3) 0.4756(4) 0.086(2) Uani 1 1 d . . . . .
C56 C 0.1989(2) 0.2207(3) 0.4848(3) 0.0602(16) Uani 1 1 d . . . . .
C57 C 0.1663(5) 0.2445(4) 0.4096(5) 0.105(3) Uani 1 1 d . . . . .
C58 C 0.1678(4) 0.1584(3) 0.5002(4) 0.0787(19) Uani 1 1 d . . . . .
C59 C 0.1801(3) 0.2704(3) 0.5385(4) 0.0742(18) Uani 1 1 d . . . . .
C60 C 0.4074(3) 0.1858(2) 0.6694(2) 0.0473(12) Uani 1 1 d . . . . .
C61 C 0.4176(4) 0.1134(3) 0.6922(4) 0.0752(18) Uani 1 1 d . . . . .
C62 C 0.3543(4) 0.2138(3) 0.7090(3) 0.0700(17) Uani 1 1 d . . . . .
C63 C 0.4785(4) 0.2190(4) 0.6921(5) 0.091(2) Uani 1 1 d . . . . .
F43 F 0.7495(3) 0.6102(3) 0.3155(3) 0.0882(18) Uani 0.65 1 d . . P C 1
C64 C 0.6297(4) 0.4956(3) 0.1713(3) 0.0675(16) Uani 1 1 d . . . . .
H64 H 0.6030 0.4678 0.1377 0.081 Uiso 0.35 1 calc R . P D 2
C65 C 0.5959(4) 0.5299(4) 0.2136(4) 0.0760(19) Uani 1 1 d . . . . .
H65 H 0.5461 0.5265 0.2088 0.091 Uiso 0.65 1 calc R . P E 1
C66 C 0.6341(4) 0.5690(3) 0.2628(3) 0.0761(19) Uani 1 1 d . . . . .
H66 H 0.6116 0.5928 0.2933 0.091 Uiso 1 1 calc R . . . .
C67 C 0.7063(4) 0.5734(3) 0.2674(3) 0.0677(16) Uani 1 1 d . . . . .
H67 H 0.7338 0.6008 0.3009 0.081 Uiso 0.35 1 calc R . P C 2
C68 C 0.7379(3) 0.5387(3) 0.2244(3) 0.0600(14) Uani 1 1 d . . . . .
H68 H 0.7875 0.5416 0.2281 0.072 Uiso 0.65 1 calc R . P F 1
C69 C 0.6991(3) 0.4999(3) 0.1760(3) 0.0606(14) Uani 1 1 d . . . . .
H69 H 0.7213 0.4759 0.1455 0.073 Uiso 1 1 calc R . . . .
F6 F 0.3929(4) 0.5119(5) 0.2763(5) 0.092(3) Uani 0.5 1 d . U P A 3
F5 F 0.2154(5) 0.6540(4) 0.3925(5) 0.058(3) Uani 0.5 1 d D U P A 3
F43A F 0.8064(7) 0.5475(9) 0.2379(7) 0.132(6) Uani 0.35 1 d . . P G 2
F44 F 0.5872(3) 0.4571(3) 0.1260(3) 0.0906(18) Uani 0.65 1 d . . P H 1
F44A F 0.5270(8) 0.5203(10) 0.1966(9) 0.161(7) Uani 0.35 1 d . . P I 2
C42 C 0.2590(7) 0.6199(7) 0.3618(5) 0.037(2) Uani 0.5 1 d D . P A 3
C47 C 0.3272(8) 0.6411(5) 0.3627(6) 0.069(5) Uani 0.5 1 d G U P A 3
H47 H 0.3421 0.6807 0.3829 0.083 Uiso 0.5 1 calc R . P A 3
C46 C 0.3734(5) 0.6043(6) 0.3341(6) 0.072(4) Uani 0.5 1 d G U P A 3
H46 H 0.4200 0.6188 0.3347 0.087 Uiso 0.5 1 calc R . P A 3
C45 C 0.3515(6) 0.5463(5) 0.3045(4) 0.072(3) Uani 0.5 1 d G U P A 3
C44 C 0.2834(6) 0.5251(5) 0.3036(6) 0.064(3) Uani 0.5 1 d G U P A 3
H44 H 0.2685 0.4855 0.2834 0.076 Uiso 0.5 1 calc R . P A 3
C43 C 0.2372(5) 0.5620(7) 0.3323(6) 0.050(4) Uani 0.5 1 d G U P A 3
H43 H 0.1906 0.5475 0.3316 0.060 Uiso 0.5 1 calc R . P A 3

loop_
_atom_site_aniso_label
_atom_site_aniso_U_11
_atom_site_aniso_U_22
_atom_site_aniso_U_33
_atom_site_aniso_U_23
_atom_site_aniso_U_13
_atom_site_aniso_U_12
Mg1 0.0280(6) 0.0237(6) 0.0283(7) 0.0004(5) 0.0089(5) -0.0015(5)
F1 0.0479(15) 0.078(2) 0.0288(13) 0.0077(13) 0.0059(11) 0.0105(14)
F2 0.0651(19) 0.070(2) 0.0511(17) -0.0105(15) -0.0064(14) 0.0258(16)
F3 0.0690(19) 0.0569(18) 0.071(2) -0.0092(15) 0.0425(16) -0.0253(15)
F4 0.121(3) 0.102(3) 0.098(3) 0.051(2) 0.065(3) 0.008(2)
F5A 0.059(6) 0.049(4) 0.052(5) 0.009(4) 0.029(4) 0.019(4)
F6A 0.119(7) 0.119(7) 0.098(6) -0.052(5) 0.063(5) 0.004(5)
N1 0.0262(16) 0.0214(16) 0.0288(17) -0.0001(13) 0.0054(13) -0.0003(13)
N2 0.0266(16) 0.0190(15) 0.0261(16) 0.0013(13) 0.0053(13) 0.0012(12)
C1 0.041(2) 0.033(2) 0.046(3) -0.010(2) 0.018(2) -0.0037(19)
C2 0.0243(18) 0.025(2) 0.0258(19) 0.0003(16) 0.0018(15) 0.0036(15)
C3 0.0224(18) 0.032(2) 0.028(2) 0.0000(16) 0.0062(15) 0.0024(16)
C4 0.0227(18) 0.028(2) 0.0231(18) 0.0021(15) 0.0009(14) 0.0003(15)
C5 0.038(2) 0.029(2) 0.033(2) -0.0002(17) 0.0129(18) -0.0056(17)
C6 0.034(2) 0.0195(18) 0.0277(19) 0.0009(15) 0.0129(16) -0.0039(16)
C7 0.038(2) 0.027(2) 0.029(2) 0.0009(17) 0.0132(17) -0.0062(17)
C8 0.043(2) 0.032(2) 0.042(2) -0.0074(19) 0.014(2) -0.0130(19)
C9 0.051(3) 0.023(2) 0.056(3) -0.006(2) 0.023(2) -0.005(2)
C10 0.041(2) 0.025(2) 0.049(3) 0.0005(19) 0.012(2) 0.0044(18)
C11 0.034(2) 0.029(2) 0.037(2) -0.0006(18) 0.0125(18) 0.0016(17)
C12 0.040(2) 0.035(2) 0.035(2) -0.0048(19) 0.0022(18) -0.0060(19)
C13 0.040(3) 0.055(3) 0.059(3) -0.009(3) 0.003(2) -0.012(2)
C14 0.066(3) 0.061(3) 0.036(3) 0.006(2) -0.001(2) -0.003(3)
C15 0.036(2) 0.031(2) 0.044(3) 0.0000(19) -0.0013(19) 0.0069(18)
C16 0.056(3) 0.093(5) 0.046(3) -0.010(3) -0.005(2) 0.008(3)
C17 0.039(3) 0.047(3) 0.078(4) -0.009(3) -0.005(2) 0.009(2)
C18 0.029(2) 0.0226(19) 0.029(2) -0.0029(15) 0.0073(16) -0.0029(15)
C19 0.035(2) 0.027(2) 0.033(2) 0.0002(17) 0.0028(17) 0.0000(17)
C20 0.047(3) 0.021(2) 0.044(2) 0.0023(18) 0.011(2) -0.0040(18)
C21 0.040(2) 0.032(2) 0.042(2) -0.0040(19) 0.0099(19) -0.0122(18)
C22 0.030(2) 0.041(2) 0.034(2) -0.0043(19) 0.0033(17) -0.0068(18)
C23 0.032(2) 0.028(2) 0.029(2) 0.0006(17) 0.0062(16) -0.0031(17)
C24 0.047(3) 0.029(2) 0.051(3) 0.009(2) -0.006(2) -0.004(2)
C25 0.069(4) 0.065(4) 0.048(3) 0.010(3) -0.005(3) 0.015(3)
C26 0.055(3) 0.064(4) 0.078(4) 0.007(3) 0.001(3) 0.019(3)
C27 0.029(2) 0.036(2) 0.044(2) 0.0082(19) -0.0022(18) -0.0031(18)
C28 0.057(3) 0.041(3) 0.048(3) 0.005(2) 0.006(2) 0.009(2)
C29 0.069(3) 0.058(3) 0.043(3) 0.012(2) 0.011(2) 0.010(3)
C30 0.036(2) 0.049(3) 0.029(2) 0.002(2) 0.0025(18) -0.004(2)
C31 0.046(3) 0.042(3) 0.031(2) 0.0005(19) 0.0090(19) -0.004(2)
C32 0.042(3) 0.052(3) 0.040(3) -0.010(2) 0.014(2) -0.005(2)
C33 0.042(3) 0.051(3) 0.034(2) -0.006(2) -0.007(2) 0.004(2)
C34 0.056(3) 0.067(3) 0.025(2) 0.007(2) 0.004(2) 0.002(3)
C35 0.042(3) 0.076(4) 0.030(2) 0.006(2) 0.011(2) 0.001(2)
C36 0.036(2) 0.044(3) 0.038(2) -0.008(2) 0.0197(19) -0.0083(19)
C37 0.039(3) 0.076(4) 0.046(3) -0.023(3) 0.011(2) -0.011(2)
C38 0.050(3) 0.109(5) 0.028(2) -0.001(3) 0.005(2) 0.015(3)
C39 0.060(3) 0.061(3) 0.050(3) 0.022(3) 0.028(3) 0.011(3)
C40 0.057(3) 0.039(3) 0.061(3) -0.006(2) 0.028(3) -0.013(2)
C41 0.041(2) 0.045(3) 0.034(2) -0.011(2) 0.0151(19) -0.007(2)
C42A 0.035(4) 0.047(3) 0.027(4) -0.005(3) 0.005(4) 0.007(4)
C47A 0.028(6) 0.057(6) 0.057(7) -0.015(6) 0.021(5) -0.002(5)
C46A 0.042(5) 0.079(7) 0.069(6) -0.018(6) 0.026(5) 0.004(5)
C45A 0.069(6) 0.085(6) 0.076(6) -0.038(5) 0.037(5) 0.010(5)
C44A 0.075(7) 0.070(7) 0.062(6) -0.033(6) 0.021(6) -0.003(6)
C43A 0.045(7) 0.073(9) 0.052(7) -0.007(7) 0.025(6) 0.009(7)
Al1 0.0261(6) 0.0352(7) 0.0285(6) 0.0048(5) 0.0090(5) 0.0039(5)
F7 0.155(4) 0.0338(19) 0.162(4) -0.005(2) 0.084(3) -0.009(2)
F8 0.088(3) 0.109(3) 0.086(3) -0.058(2) 0.006(2) -0.011(2)
F9 0.085(2) 0.0563(19) 0.074(2) -0.0134(16) 0.0396(18) 0.0161(16)
F10 0.0529(16) 0.0654(19) 0.0587(18) -0.0060(15) 0.0295(14) 0.0084(14)
F11 0.070(2) 0.069(2) 0.163(4) -0.014(2) 0.064(2) -0.0263(18)
F12 0.0461(17) 0.098(3) 0.065(2) 0.0042(19) 0.0003(15) 0.0241(17)
F13 0.148(4) 0.129(4) 0.078(3) 0.065(3) 0.062(3) 0.074(3)
F14 0.085(3) 0.151(4) 0.074(2) 0.028(3) 0.017(2) 0.076(3)
F15 0.075(2) 0.111(3) 0.0494(19) -0.014(2) -0.0039(16) 0.021(2)
F16 0.081(2) 0.069(2) 0.111(3) -0.022(2) 0.024(2) 0.0256(19)
F17 0.091(2) 0.076(2) 0.060(2) -0.0094(17) 0.0442(18) -0.0244(18)
F18 0.0527(18) 0.115(3) 0.062(2) -0.015(2) -0.0089(16) 0.0040(19)
F19 0.086(2) 0.103(3) 0.055(2) 0.016(2) -0.0028(17) 0.007(2)
F20 0.055(2) 0.125(3) 0.095(3) -0.052(2) 0.0205(18) -0.032(2)
F21 0.082(2) 0.116(3) 0.059(2) -0.050(2) 0.0095(17) 0.005(2)
F22 0.220(5) 0.045(2) 0.122(4) -0.023(2) 0.097(4) -0.027(3)
F23 0.143(3) 0.053(2) 0.100(3) -0.0092(19) 0.086(3) -0.034(2)
F24 0.147(4) 0.083(3) 0.070(3) 0.028(2) 0.015(3) 0.034(3)
F25 0.276(8) 0.085(3) 0.148(5) 0.066(3) 0.124(5) 0.088(4)
F26 0.086(3) 0.310(9) 0.068(3) 0.036(4) 0.013(2) 0.092(4)
F27 0.160(4) 0.107(3) 0.123(4) 0.028(3) 0.103(3) 0.037(3)
F28 0.076(3) 0.177(5) 0.096(3) -0.031(3) 0.042(2) -0.076(3)
F29 0.106(3) 0.093(3) 0.171(5) -0.008(3) 0.053(3) -0.038(3)
F30 0.177(5) 0.145(5) 0.150(5) 0.111(4) -0.050(4) -0.070(4)
F31 0.110(3) 0.151(4) 0.070(3) 0.028(3) -0.007(2) -0.032(3)
F32 0.092(3) 0.090(3) 0.139(4) 0.002(3) 0.055(3) -0.010(2)
F33 0.051(2) 0.162(4) 0.093(3) 0.002(3) 0.0195(19) 0.037(2)
F34 0.131(3) 0.102(3) 0.057(2) 0.037(2) 0.018(2) 0.008(3)
F35 0.131(4) 0.080(3) 0.120(4) 0.002(2) 0.048(3) 0.048(3)
F36 0.144(4) 0.063(2) 0.093(3) 0.004(2) -0.004(3) -0.012(2)
F37 0.153(4) 0.173(5) 0.041(2) -0.030(3) 0.020(2) 0.048(4)
F38 0.067(2) 0.115(3) 0.111(3) 0.018(3) 0.026(2) 0.004(2)
F39 0.093(3) 0.070(2) 0.106(3) -0.008(2) 0.016(2) 0.029(2)
F40 0.128(4) 0.115(4) 0.239(7) 0.068(4) 0.131(5) 0.042(3)
F41 0.076(3) 0.150(5) 0.140(4) 0.025(4) -0.030(3) -0.014(3)
F42 0.117(3) 0.060(3) 0.172(5) -0.008(3) 0.025(3) -0.017(2)
O2 0.0569(19) 0.0370(17) 0.0428(18) -0.0112(14) 0.0210(15) -0.0076(15)
O4 0.073(6) 0.044(4) 0.025(3) 0.001(2) 0.011(4) -0.017(4)
O4A 0.055(8) 0.090(7) 0.026(4) 0.012(5) 0.006(5) -0.018(6)
O1 0.0510(19) 0.0383(18) 0.063(2) -0.0089(16) 0.0269(16) -0.0071(15)
O3 0.022(3) 0.062(4) 0.048(4) 0.013(4) 0.010(3) 0.002(2)
O3A 0.033(5) 0.053(5) 0.048(6) 0.003(6) 0.017(5) 0.000(4)
C48 0.040(2) 0.037(2) 0.036(2) 0.0057(19) 0.0133(19) 0.0057(19)
C49 0.071(4) 0.042(3) 0.081(4) -0.010(3) 0.028(3) -0.003(3)
C50 0.037(3) 0.049(3) 0.061(3) 0.002(3) 0.016(2) -0.004(2)
C51 0.064(4) 0.088(5) 0.065(4) 0.020(4) 0.021(3) 0.039(3)
C52 0.055(3) 0.033(2) 0.033(2) -0.0081(19) 0.017(2) -0.008(2)
C53 0.052(3) 0.076(4) 0.065(4) -0.020(3) 0.003(3) 0.002(3)
C54 0.063(4) 0.085(5) 0.057(4) -0.023(3) 0.011(3) -0.007(3)
C55 0.146(7) 0.052(4) 0.073(4) -0.015(3) 0.050(5) -0.028(4)
C56 0.026(2) 0.074(4) 0.081(4) 0.037(3) 0.014(2) 0.003(2)
C57 0.128(7) 0.112(7) 0.101(6) 0.043(5) 0.079(6) 0.046(5)
C58 0.076(4) 0.068(4) 0.098(5) -0.005(4) 0.032(4) -0.028(3)
C59 0.054(4) 0.075(4) 0.095(5) 0.022(4) 0.019(3) 0.002(3)
C60 0.064(3) 0.052(3) 0.027(2) 0.005(2) 0.012(2) 0.011(2)
C61 0.083(4) 0.075(4) 0.065(4) -0.022(3) 0.009(3) 0.004(4)
C62 0.076(4) 0.082(5) 0.048(3) -0.005(3) 0.004(3) 0.016(4)
C63 0.083(5) 0.080(5) 0.111(6) 0.016(5) 0.025(5) 0.010(4)
F43 0.117(5) 0.074(4) 0.061(3) -0.021(3) -0.009(3) 0.007(3)
C64 0.084(5) 0.052(3) 0.060(4) 0.013(3) 0.002(3) -0.010(3)
C65 0.063(4) 0.084(5) 0.079(5) 0.029(4) 0.010(3) -0.004(4)
C66 0.107(5) 0.069(4) 0.058(4) 0.020(3) 0.030(4) 0.029(4)
C67 0.091(5) 0.062(4) 0.044(3) 0.009(3) 0.000(3) 0.003(3)
C68 0.063(4) 0.061(4) 0.054(3) 0.010(3) 0.006(3) -0.004(3)
C69 0.079(4) 0.055(3) 0.049(3) 0.011(3) 0.018(3) 0.005(3)
F6 0.079(5) 0.107(6) 0.095(6) -0.043(5) 0.027(4) 0.030(4)
F5 0.062(6) 0.043(4) 0.085(7) 0.000(5) 0.052(6) 0.008(4)
F43A 0.096(9) 0.198(16) 0.089(9) 0.033(10) -0.012(7) -0.020(10)
F44 0.094(4) 0.073(4) 0.087(4) 0.007(3) -0.019(3) -0.021(3)
F44A 0.101(11) 0.22(2) 0.155(15) 0.031(14) 0.017(10) -0.035(12)
C42 0.035(4) 0.047(3) 0.027(4) -0.005(3) 0.005(4) 0.007(4)
C47 0.051(9) 0.078(9) 0.072(9) -0.039(7) 0.001(8) 0.000(7)
C46 0.049(6) 0.093(8) 0.073(7) -0.027(6) 0.010(5) 0.009(6)
C45 0.064(5) 0.089(7) 0.062(6) -0.024(5) 0.010(5) 0.014(5)
C44 0.072(6) 0.063(7) 0.052(6) -0.022(5) 0.005(5) 0.009(5)
C43 0.054(7) 0.046(6) 0.046(6) 0.000(6) 0.000(6) -0.006(6)

loop_
_atom_type_symbol
_atom_type_description
_atom_type_scat_dispersion_real
_atom_type_scat_dispersion_imag
_atom_type_scat_source
C C 0.0033 0.0016 'International Tables Vol C Tables 4.2.6.8 and 6.1.1.4'
H H 0.0000 0.0000 'International Tables Vol C Tables 4.2.6.8 and 6.1.1.4'
Al Al 0.0645 0.0514 'International Tables Vol C Tables 4.2.6.8 and 6.1.1.4'
F F 0.0171 0.0103 'International Tables Vol C Tables 4.2.6.8 and 6.1.1.4'
Mg Mg 0.0486 0.0363 'International Tables Vol C Tables 4.2.6.8 and 6.1.1.4'
N N 0.0061 0.0033 'International Tables Vol C Tables 4.2.6.8 and 6.1.1.4'
O O 0.0106 0.0060 'International Tables Vol C Tables 4.2.6.8 and 6.1.1.4'

loop_
_geom_angle_atom_site_label_1
_geom_angle_atom_site_label_2
_geom_angle_atom_site_label_3
_geom_angle
F1 Mg1 F3 84.90(13)
F1 Mg1 F5A 99.2(2)
F1 Mg1 F5 81.4(3)
F5A Mg1 F3 74.0(4)
N1 Mg1 F1 111.84(13)
N1 Mg1 F3 92.40(13)
N1 Mg1 F5A 145.0(3)
N1 Mg1 N2 96.92(13)
N1 Mg1 F5 161.7(3)
N2 Mg1 F1 102.94(13)
N2 Mg1 F3 164.48(14)
N2 Mg1 F5A 91.3(4)
N2 Mg1 F5 92.1(3)
F5 Mg1 F3 75.7(3)
C30 F1 Mg1 133.9(2)
C36 F3 Mg1 155.8(3)
C42A F5A Mg1 150.5(5)
C2 N1 Mg1 120.4(2)
C2 N1 C18 116.9(3)
C18 N1 Mg1 122.3(2)
C4 N2 Mg1 120.6(2)
C4 N2 C6 118.5(3)
C6 N2 Mg1 120.9(2)
H1A C1 H1B 109.5
H1A C1 H1C 109.5
H1B C1 H1C 109.5
C2 C1 H1A 109.5
C2 C1 H1B 109.5
C2 C1 H1C 109.5
N1 C2 C1 120.1(3)
N1 C2 C3 124.1(3)
C3 C2 C1 115.7(3)
C2 C3 H3 114.7
C4 C3 C2 130.5(3)
C4 C3 H3 114.7
N2 C4 C3 124.1(3)
N2 C4 C5 120.5(3)
C3 C4 C5 115.4(3)
C4 C5 H5A 109.5
C4 C5 H5B 109.5
C4 C5 H5C 109.5
H5A C5 H5B 109.5
H5A C5 H5C 109.5
H5B C5 H5C 109.5
C7 C6 N2 120.7(3)
C11 C6 N2 118.4(3)
C11 C6 C7 120.8(4)
C6 C7 C12 123.2(4)
C8 C7 C6 117.9(4)
C8 C7 C12 118.9(4)
C7 C8 H8 119.1
C9 C8 C7 121.8(4)
C9 C8 H8 119.1
C8 C9 H9 120.0
C8 C9 C10 119.9(4)
C10 C9 H9 120.0
C9 C10 H10 119.5
C9 C10 C11 121.0(4)
C11 C10 H10 119.5
C6 C11 C15 121.0(4)
C10 C11 C6 118.6(4)
C10 C11 C15 120.4(4)
C7 C12 H12 107.7
C7 C12 C13 112.3(4)
C7 C12 C14 111.2(4)
C13 C12 H12 107.7
C13 C12 C14 109.9(4)
C14 C12 H12 107.7
C12 C13 H13A 109.5
C12 C13 H13B 109.5
C12 C13 H13C 109.5
H13A C13 H13B 109.5
H13A C13 H13C 109.5
H13B C13 H13C 109.5
C12 C14 H14A 109.5
C12 C14 H14B 109.5
C12 C14 H14C 109.5
H14A C14 H14B 109.5
H14A C14 H14C 109.5
H14B C14 H14C 109.5
C11 C15 H15 107.3
C11 C15 C17 113.2(4)
C16 C15 C11 111.8(4)
C16 C15 H15 107.3
C16 C15 C17 109.7(4)
C17 C15 H15 107.3
C15 C16 H16A 109.5
C15 C16 H16B 109.5
C15 C16 H16C 109.5
H16A C16 H16B 109.5
H16A C16 H16C 109.5
H16B C16 H16C 109.5
C15 C17 H17A 109.5
C15 C17 H17B 109.5
C15 C17 H17C 109.5
H17A C17 H17B 109.5
H17A C17 H17C 109.5
H17B C17 H17C 109.5
C19 C18 N1 121.0(3)
C19 C18 C23 121.1(3)
C23 C18 N1 117.8(3)
C18 C19 C24 122.9(4)
C20 C19 C18 118.1(4)
C20 C19 C24 119.1(4)
C19 C20 H20 119.1
C21 C20 C19 121.8(4)
C21 C20 H20 119.1
C20 C21 H21 120.3
C20 C21 C22 119.4(4)
C22 C21 H21 120.3
C21 C22 H22 119.3
C21 C22 C23 121.3(4)
C23 C22 H22 119.3
C18 C23 C27 122.2(3)
C22 C23 C18 118.3(4)
C22 C23 C27 119.5(4)
C19 C24 H24 108.1
C19 C24 C26 110.8(4)
C25 C24 C19 112.1(4)
C25 C24 H24 108.1
C25 C24 C26 109.6(4)
C26 C24 H24 108.1
C24 C25 H25A 109.5
C24 C25 H25B 109.5
C24 C25 H25C 109.5
H25A C25 H25B 109.5
H25A C25 H25C 109.5
H25B C25 H25C 109.5
C24 C26 H26A 109.5
C24 C26 H26B 109.5
C24 C26 H26C 109.5
H26A C26 H26B 109.5
H26A C26 H26C 109.5
H26B C26 H26C 109.5
C23 C27 H27 107.7
C23 C27 C29 112.2(4)
C28 C27 C23 110.7(4)
C28 C27 H27 107.7
C28 C27 C29 110.7(4)
C29 C27 H27 107.7
C27 C28 H28A 109.5
C27 C28 H28B 109.5
C27 C28 H28C 109.5
H28A C28 H28B 109.5
H28A C28 H28C 109.5
H28B C28 H28C 109.5
C27 C29 H29A 109.5
C27 C29 H29B 109.5
C27 C29 H29C 109.5
H29A C29 H29B 109.5
H29A C29 H29C 109.5
H29B C29 H29C 109.5
C31 C30 F1 118.1(4)
C31 C30 C35 125.1(4)
C35 C30 F1 116.8(4)
C30 C31 H31 121.6
C30 C31 C32 116.7(4)
C32 C31 H31 121.6
C31 C32 H32 120.4
C33 C32 C31 119.2(4)
C33 C32 H32 120.4
F2 C33 C32 119.0(4)
F2 C33 C34 118.1(4)
C34 C33 C32 122.9(4)
C33 C34 H34 120.8
C33 C34 C35 118.4(4)
C35 C34 H34 120.8
C30 C35 C34 117.7(4)
C30 C35 H35 121.1
C34 C35 H35 121.1
C37 C36 F3 118.0(4)
C41 C36 F3 116.5(4)
C41 C36 C37 125.4(4)
C36 C37 H37 121.6
C36 C37 C38 116.7(5)
C38 C37 H37 121.6
C37 C38 H38 120.5
C39 C38 C37 119.0(5)
C39 C38 H38 120.5
F4 C39 C38 118.9(5)
F4 C39 C40 118.2(5)
C38 C39 C40 122.9(5)
C39 C40 H40 120.9
C39 C40 C41 118.3(5)
C41 C40 H40 120.9
C36 C41 C40 117.7(4)
C36 C41 H41 121.2
C40 C41 H41 121.2
F5A C42A C47A 120.2(12)
F5A C42A C43A 119.8(12)
C47A C42A C43A 120.0
C42A C47A H47A 120.0
C46A C47A C42A 120.0
C46A C47A H47A 120.0
C47A C46A H46A 120.0
C47A C46A C45A 120.0
C45A C46A H46A 120.0
F6A C45A C46A 117.5(9)
F6A C45A C44A 122.5(9)
C46A C45A C44A 120.0
C45A C44A H44A 120.0
C45A C44A C43A 120.0
C43A C44A H44A 120.0
C42A C43A H43A 120.0
C44A C43A C42A 120.0
C44A C43A H43A 120.0
O2 Al1 O4A 104.2(5)
O2 Al1 O3 101.3(3)
O4 Al1 O2 111.7(3)
O1 Al1 O2 107.60(16)
O1 Al1 O4 116.3(3)
O1 Al1 O4A 101.3(5)
O1 Al1 O3 110.0(3)
O3A Al1 O2 122.4(4)
O3A Al1 O1 111.1(4)
C52 O2 Al1 150.1(3)
C60 O4 Al1 146.1(5)
C60 O4A Al1 153.1(10)
C48 O1 Al1 151.5(3)
C56 O3 Al1 145.7(6)
C56 O3A Al1 153.9(8)
O1 C48 C49 106.9(4)
O1 C48 C50 110.2(4)
O1 C48 C51 110.2(4)
C49 C48 C50 110.5(4)
C49 C48 C51 110.3(4)
C51 C48 C50 108.7(4)
F7 C49 C48 110.6(5)
F8 C49 F7 108.1(5)
F8 C49 F9 107.9(5)
F8 C49 C48 110.9(5)
F9 C49 F7 108.1(5)
F9 C49 C48 111.1(5)
F10 C50 C48 111.1(4)
F11 C50 F10 107.7(4)
F11 C50 C48 112.5(4)
F12 C50 F10 106.7(4)
F12 C50 F11 107.9(4)
F12 C50 C48 110.6(4)
F13 C51 F14 108.0(5)
F13 C51 F15 106.3(5)
F13 C51 C48 115.5(6)
F14 C51 F15 107.7(6)
F14 C51 C48 109.9(5)
F15 C51 C48 109.2(5)
O2 C52 C53 108.6(4)
O2 C52 C54 113.4(4)
O2 C52 C55 110.6(4)
C53 C52 C55 105.6(5)
C54 C52 C53 109.3(4)
C54 C52 C55 109.1(5)
F16 C53 F17 109.3(5)
F16 C53 C52 112.5(5)
F17 C53 C52 107.0(4)
F18 C53 F16 109.2(5)
F18 C53 F17 108.7(5)
F18 C53 C52 110.1(5)
F19 C54 F20 107.5(5)
F19 C54 C52 109.9(5)
F20 C54 C52 109.8(5)
F21 C54 F19 105.7(5)
F21 C54 F20 110.2(5)
F21 C54 C52 113.4(5)
F22 C55 F23 105.8(6)
F22 C55 F24 111.9(7)
F22 C55 C52 112.6(5)
F23 C55 C52 105.6(6)
F24 C55 F23 110.8(5)
F24 C55 C52 110.0(5)
O3 C56 C57 98.9(5)
O3 C56 C58 110.9(6)
O3 C56 C59 120.1(6)
O3A C56 C57 128.2(6)
O3A C56 C58 103.5(6)
O3A C56 C59 96.2(6)
C57 C56 C59 107.3(5)
C58 C56 C57 111.9(6)
C58 C56 C59 107.5(5)
F25 C57 F26 112.3(7)
F25 C57 C56 107.9(8)
F26 C57 C56 111.8(5)
F27 C57 F25 108.1(6)
F27 C57 F26 105.3(8)
F27 C57 C56 111.3(6)
F28 C58 F29 102.9(5)
F28 C58 C56 116.0(6)
F29 C58 C56 106.1(6)
F30 C58 F28 109.5(6)
F30 C58 F29 105.7(7)
F30 C58 C56 115.3(6)
F31 C59 C56 110.4(5)
F32 C59 F31 106.5(6)
F32 C59 F33 112.7(6)
F32 C59 C56 111.2(5)
F33 C59 F31 105.1(5)
F33 C59 C56 110.7(6)
O4 C60 C61 105.2(5)
O4 C60 C62 103.5(5)
O4 C60 C63 122.4(5)
O4A C60 C61 115.0(8)
O4A C60 C62 121.0(8)
O4A C60 C63 94.8(7)
C62 C60 C61 107.0(5)
C62 C60 C63 109.5(5)
C63 C60 C61 108.3(5)
F34 C61 F35 111.1(6)
F34 C61 C60 111.4(5)
F35 C61 C60 107.3(5)
F36 C61 F34 107.2(6)
F36 C61 F35 110.2(6)
F36 C61 C60 109.6(5)
F37 C62 F38 108.1(6)
F37 C62 F39 107.7(6)
F37 C62 C60 113.6(5)
F38 C62 F39 108.0(5)
F38 C62 C60 110.2(5)
F39 C62 C60 109.1(5)
F40 C63 F42 107.3(6)
F40 C63 C60 110.0(7)
F41 C63 F40 106.1(7)
F41 C63 F42 112.4(8)
F41 C63 C60 112.0(6)
F42 C63 C60 108.9(6)
C65 C64 H64 119.1
C69 C64 H64 119.1
C69 C64 C65 121.8(6)
C69 C64 F44 123.7(7)
F44 C64 C65 114.5(7)
C64 C65 H65 120.3
C64 C65 C66 119.4(6)
C66 C65 H65 120.3
F44A C65 C64 110.7(12)
F44A C65 C66 129.8(12)
C65 C66 H66 120.7
C65 C66 C67 118.6(6)
C67 C66 H66 120.7
F43 C67 C66 123.3(7)
C66 C67 H67 119.9
C68 C67 F43 116.5(6)
C68 C67 C66 120.2(6)
C68 C67 H67 119.9
C67 C68 H68 119.8
C67 C68 C69 120.4(6)
C69 C68 H68 119.8
F43A C68 C67 111.5(9)
F43A C68 C69 128.1(10)
C64 C69 C68 119.6(6)
C64 C69 H69 120.2
C68 C69 H69 120.2
C42 F5 Mg1 165.9(11)
F5 C42 C47 120.1(12)
F5 C42 C43 119.8(12)
C47 C42 C43 120.0
C42 C47 H47 120.0
C46 C47 C42 120.0
C46 C47 H47 120.0
C47 C46 H46 120.0
C45 C46 C47 120.0
C45 C46 H46 120.0
F6 C45 C46 121.2(10)
F6 C45 C44 118.8(10)
C46 C45 C44 120.0
C45 C44 H44 120.0
C43 C44 C45 120.0
C43 C44 H44 120.0
C42 C43 H43 120.0
C44 C43 C42 120.0
C44 C43 H43 120.0

loop_
_geom_bond_atom_site_label_1
_geom_bond_atom_site_label_2
_geom_bond_distance
Mg1 F1 2.029(3)
Mg1 F3 2.100(3)
Mg1 F5A 2.067(4)
Mg1 N1 2.008(3)
Mg1 N2 2.015(3)
Mg1 F5 2.073(4)
F1 C30 1.406(5)
F2 C33 1.342(5)
F3 C36 1.399(5)
F4 C39 1.346(6)
F5A C42A 1.338(5)
F6A C45A 1.288(9)
N1 C2 1.340(5)
N1 C18 1.450(5)
N2 C4 1.333(5)
N2 C6 1.444(5)
C1 H1A 0.9800
C1 H1B 0.9800
C1 H1C 0.9800
C1 C2 1.501(5)
C2 C3 1.406(5)
C3 H3 0.9500
C3 C4 1.403(5)
C4 C5 1.503(5)
C5 H5A 0.9800
C5 H5B 0.9800
C5 H5C 0.9800
C6 C7 1.406(6)
C6 C11 1.405(6)
C7 C8 1.393(6)
C7 C12 1.518(6)
C8 H8 0.9500
C8 C9 1.372(7)
C9 H9 0.9500
C9 C10 1.375(6)
C10 H10 0.9500
C10 C11 1.393(6)
C11 C15 1.527(6)
C12 H12 1.0000
C12 C13 1.524(6)
C12 C14 1.530(6)
C13 H13A 0.9800
C13 H13B 0.9800
C13 H13C 0.9800
C14 H14A 0.9800
C14 H14B 0.9800
C14 H14C 0.9800
C15 H15 1.0000
C15 C16 1.513(7)
C15 C17 1.527(6)
C16 H16A 0.9800
C16 H16B 0.9800
C16 H16C 0.9800
C17 H17A 0.9800
C17 H17B 0.9800
C17 H17C 0.9800
C18 C19 1.399(5)
C18 C23 1.402(5)
C19 C20 1.395(6)
C19 C24 1.527(6)
C20 H20 0.9500
C20 C21 1.376(6)
C21 H21 0.9500
C21 C22 1.377(6)
C22 H22 0.9500
C22 C23 1.398(6)
C23 C27 1.525(6)
C24 H24 1.0000
C24 C25 1.501(7)
C24 C26 1.548(7)
C25 H25A 0.9800
C25 H25B 0.9800
C25 H25C 0.9800
C26 H26A 0.9800
C26 H26B 0.9800
C26 H26C 0.9800
C27 H27 1.0000
C27 C28 1.516(7)
C27 C29 1.525(7)
C28 H28A 0.9800
C28 H28B 0.9800
C28 H28C 0.9800
C29 H29A 0.9800
C29 H29B 0.9800
C29 H29C 0.9800
C30 C31 1.358(6)
C30 C35 1.360(6)
C31 H31 0.9500
C31 C32 1.382(7)
C32 H32 0.9500
C32 C33 1.368(7)
C33 C34 1.366(7)
C34 H34 0.9500
C34 C35 1.379(7)
C35 H35 0.9500
C36 C37 1.359(6)
C36 C41 1.348(6)
C37 H37 0.9500
C37 C38 1.384(8)
C38 H38 0.9500
C38 C39 1.360(8)
C39 C40 1.373(7)
C40 H40 0.9500
C40 C41 1.379(6)
C41 H41 0.9500
C42A C47A 1.3900
C42A C43A 1.3900
C47A H47A 0.9500
C47A C46A 1.3900
C46A H46A 0.9500
C46A C45A 1.3900
C45A C44A 1.3900
C44A H44A 0.9500
C44A C43A 1.3900
C43A H43A 0.9500
Al1 O2 1.715(3)
Al1 O4 1.710(8)
Al1 O4A 1.737(13)
Al1 O1 1.700(3)
Al1 O3 1.749(6)
Al1 O3A 1.679(9)
F7 C49 1.345(7)
F8 C49 1.308(7)
F9 C49 1.315(6)
F10 C50 1.329(6)
F11 C50 1.316(6)
F12 C50 1.311(6)
F13 C51 1.264(7)
F14 C51 1.340(6)
F15 C51 1.366(8)
F16 C53 1.328(7)
F17 C53 1.369(7)
F18 C53 1.312(6)
F19 C54 1.349(8)
F20 C54 1.362(7)
F21 C54 1.342(7)
F22 C55 1.303(7)
F23 C55 1.385(8)
F24 C55 1.340(9)
F25 C57 1.332(10)
F26 C57 1.335(11)
F27 C57 1.325(8)
F28 C58 1.300(7)
F29 C58 1.411(8)
F30 C58 1.247(8)
F31 C59 1.352(8)
F32 C59 1.262(7)
F33 C59 1.310(7)
F34 C61 1.308(7)
F35 C61 1.339(8)
F36 C61 1.295(7)
F37 C62 1.304(7)
F38 C62 1.341(8)
F39 C62 1.345(7)
F40 C63 1.333(9)
F41 C63 1.313(9)
F42 C63 1.352(8)
O2 C52 1.333(5)
O4 C60 1.398(9)
O4A C60 1.320(14)
O1 C48 1.340(5)
O3 C56 1.380(8)
O3A C56 1.391(11)
C48 C49 1.542(7)
C48 C50 1.555(6)
C48 C51 1.545(7)
C52 C53 1.572(7)
C52 C54 1.510(7)
C52 C55 1.581(8)
C56 C57 1.549(10)
C56 C58 1.510(8)
C56 C59 1.581(10)
C60 C61 1.604(9)
C60 C62 1.526(8)
C60 C63 1.528(10)
F43 C67 1.364(8)
C64 H64 0.9500
C64 C65 1.363(10)
C64 C69 1.330(9)
C64 F44 1.349(8)
C65 H65 0.9500
C65 C66 1.364(10)
C65 F44A 1.319(16)
C66 H66 0.9500
C66 C67 1.385(9)
C67 H67 0.9500
C67 C68 1.351(8)
C68 H68 0.9500
C68 C69 1.355(8)
C68 F43A 1.310(14)
C69 H69 0.9500
F6 C45 1.288(9)
F5 C42 1.343(5)
C42 C47 1.3900
C42 C43 1.3900
C47 H47 0.9500
C47 C46 1.3900
C46 H46 0.9500
C46 C45 1.3900
C45 C44 1.3900
C44 H44 0.9500
C44 C43 1.3900
C43 H43 0.9500

loop_
_geom_torsion_atom_site_label_1
_geom_torsion_atom_site_label_2
_geom_torsion_atom_site_label_3
_geom_torsion_atom_site_label_4
_geom_torsion
Mg1 F1 C30 C31 -31.1(6)
Mg1 F1 C30 C35 148.9(4)
Mg1 F3 C36 C37 -47.6(9)
Mg1 F3 C36 C41 134.3(6)
Mg1 F5A C42A C47A 81(2)
Mg1 F5A C42A C43A -98(2)
Mg1 N1 C2 C1 -178.4(3)
Mg1 N1 C2 C3 3.9(5)
Mg1 N1 C18 C19 96.3(4)
Mg1 N1 C18 C23 -81.6(4)
Mg1 N2 C4 C3 -4.7(5)
Mg1 N2 C4 C5 176.5(3)
Mg1 N2 C6 C7 -98.5(4)
Mg1 N2 C6 C11 78.2(4)
Mg1 F5 C42 C47 -3(3)
Mg1 F5 C42 C43 174(3)
F1 C30 C31 C32 179.5(4)
F1 C30 C35 C34 -179.2(4)
F2 C33 C34 C35 -178.4(4)
F3 C36 C37 C38 -179.5(4)
F3 C36 C41 C40 179.2(4)
F4 C39 C40 C41 178.9(5)
F5A C42A C47A C46A -179.3(7)
F5A C42A C43A C44A 179.3(6)
F6A C45A C44A C43A 179.9(12)
N1 C2 C3 C4 13.7(6)
N1 C18 C19 C20 -177.3(4)
N1 C18 C19 C24 3.8(6)
N1 C18 C23 C22 177.4(3)
N1 C18 C23 C27 -2.3(6)
N2 C6 C7 C8 176.8(3)
N2 C6 C7 C12 -3.3(6)
N2 C6 C11 C10 -177.9(3)
N2 C6 C11 C15 3.6(5)
C1 C2 C3 C4 -164.2(4)
C2 N1 C18 C19 -91.2(4)
C2 N1 C18 C23 90.9(4)
C2 C3 C4 N2 -13.2(6)
C2 C3 C4 C5 165.6(4)
C4 N2 C6 C7 82.8(4)
C4 N2 C6 C11 -100.4(4)
C6 N2 C4 C3 173.9(3)
C6 N2 C4 C5 -4.8(5)
C6 C7 C8 C9 0.6(6)
C6 C7 C12 C13 -125.1(4)
C6 C7 C12 C14 111.2(4)
C6 C11 C15 C16 85.9(5)
C6 C11 C15 C17 -149.6(4)
C7 C6 C11 C10 -1.2(6)
C7 C6 C11 C15 -179.6(4)
C7 C8 C9 C10 -0.2(6)
C8 C7 C12 C13 54.8(5)
C8 C7 C12 C14 -68.8(5)
C8 C9 C10 C11 -0.9(7)
C9 C10 C11 C6 1.6(6)
C9 C10 C11 C15 -179.9(4)
C10 C11 C15 C16 -92.6(5)
C10 C11 C15 C17 31.9(6)
C11 C6 C7 C8 0.1(5)
C11 C6 C7 C12 -180.0(4)
C12 C7 C8 C9 -179.4(4)
C18 N1 C2 C1 8.9(5)
C18 N1 C2 C3 -168.8(3)
C18 C19 C20 C21 -0.4(6)
C18 C19 C24 C25 -117.2(5)
C18 C19 C24 C26 120.0(5)
C18 C23 C27 C28 109.4(4)
C18 C23 C27 C29 -126.5(4)
C19 C18 C23 C22 -0.5(6)
C19 C18 C23 C27 179.8(4)
C19 C20 C21 C22 0.2(7)
C20 C19 C24 C25 63.9(6)
C20 C19 C24 C26 -58.9(6)
C20 C21 C22 C23 -0.2(6)
C21 C22 C23 C18 0.3(6)
C21 C22 C23 C27 180.0(4)
C22 C23 C27 C28 -70.3(5)
C22 C23 C27 C29 53.9(5)
C23 C18 C19 C20 0.6(6)
C23 C18 C19 C24 -178.4(4)
C24 C19 C20 C21 178.6(4)
C30 C31 C32 C33 -0.1(7)
C31 C30 C35 C34 0.8(8)
C31 C32 C33 F2 178.6(4)
C31 C32 C33 C34 0.5(7)
C32 C33 C34 C35 -0.2(8)
C33 C34 C35 C30 -0.4(8)
C35 C30 C31 C32 -0.5(7)
C36 C37 C38 C39 0.6(8)
C37 C36 C41 C40 1.3(7)
C37 C38 C39 F4 -179.2(5)
C37 C38 C39 C40 0.6(8)
C38 C39 C40 C41 -0.8(8)
C39 C40 C41 C36 0.0(7)
C41 C36 C37 C38 -1.5(8)
C42A C47A C46A C45A 0.0
C47A C42A C43A C44A 0.0
C47A C46A C45A F6A -179.9(12)
C47A C46A C45A C44A 0.0
C46A C45A C44A C43A 0.0
C45A C44A C43A C42A 0.0
C43A C42A C47A C46A 0.0
Al1 O2 C52 C53 -148.1(5)
Al1 O2 C52 C54 90.2(7)
Al1 O2 C52 C55 -32.7(9)
Al1 O4 C60 O4A -32.0(15)
Al1 O4 C60 C61 -147.0(11)
Al1 O4 C60 C62 100.8(12)
Al1 O4 C60 C63 -23.1(15)
Al1 O4A C60 O4 40.0(13)
Al1 O4A C60 C61 115(2)
Al1 O4A C60 C62 -16(3)
Al1 O4A C60 C63 -133(2)
Al1 O1 C48 C49 -177.3(6)
Al1 O1 C48 C50 -57.2(8)
Al1 O1 C48 C51 62.8(8)
Al1 O3 C56 O3A -17.9(9)
Al1 O3 C56 C57 142.8(9)
Al1 O3 C56 C58 -99.6(11)
Al1 O3 C56 C59 26.8(12)
Al1 O3A C56 O3 24.2(12)
Al1 O3A C56 C57 0(2)
Al1 O3A C56 C58 132.2(18)
Al1 O3A C56 C59 -118.0(18)
O2 Al1 O4 C60 103.9(12)
O2 Al1 O4A C60 -154(2)
O2 Al1 O1 C48 16.6(7)
O2 Al1 O3 C56 167.4(9)
O2 Al1 O3A C56 -60(2)
O2 C52 C53 F16 164.1(5)
O2 C52 C53 F17 -75.9(5)
O2 C52 C53 F18 42.1(6)
O2 C52 C54 F19 43.7(6)
O2 C52 C54 F20 -74.4(6)
O2 C52 C54 F21 161.8(5)
O2 C52 C55 F22 162.7(6)
O2 C52 C55 F23 47.7(6)
O2 C52 C55 F24 -71.8(6)
O4 Al1 O2 C52 54.9(7)
O4 Al1 O4A C60 -40.9(14)
O4 Al1 O1 C48 142.7(7)
O4 Al1 O3 C56 49.5(11)
O4 Al1 O3A C56 -173.8(19)
O4 C60 C61 F34 -152.4(6)
O4 C60 C61 F35 85.7(6)
O4 C60 C61 F36 -33.9(7)
O4 C60 C62 F37 -175.3(6)
O4 C60 C62 F38 63.3(6)
O4 C60 C62 F39 -55.1(6)
O4 C60 C63 F40 -42.3(9)
O4 C60 C63 F41 -160.0(7)
O4 C60 C63 F42 75.0(9)
O4A Al1 O2 C52 76.7(8)
O4A Al1 O4 C60 30.2(14)
O4A Al1 O1 C48 125.6(8)
O4A Al1 O3 C56 47.2(13)
O4A Al1 O3A C56 179.3(19)
O4A C60 C61 F34 179.7(7)
O4A C60 C61 F35 57.9(8)
O4A C60 C61 F36 -61.8(9)
O4A C60 C62 F37 -151.7(9)
O4A C60 C62 F38 86.9(9)
O4A C60 C62 F39 -31.5(10)
O4A C60 C63 F40 -38.1(10)
O4A C60 C63 F41 -155.9(10)
O4A C60 C63 F42 79.1(10)
O1 Al1 O2 C52 -176.4(6)
O1 Al1 O4 C60 -20.1(13)
O1 Al1 O4A C60 94(2)
O1 Al1 O3 C56 -79.0(10)
O1 Al1 O3A C56 69.1(19)
O1 C48 C49 F7 -164.4(5)
O1 C48 C49 F8 75.7(5)
O1 C48 C49 F9 -44.4(6)
O1 C48 C50 F10 78.8(5)
O1 C48 C50 F11 -160.3(4)
O1 C48 C50 F12 -39.6(5)
O1 C48 C51 F13 -162.5(5)
O1 C48 C51 F14 75.0(6)
O1 C48 C51 F15 -42.8(5)
O3 Al1 O2 C52 -61.0(7)
O3 Al1 O4 C60 -145.1(11)
O3 Al1 O4A C60 -35(3)
O3 Al1 O1 C48 -92.9(7)
O3 Al1 O3A C56 -23.4(12)
O3 C56 C57 F25 -81.6(7)
O3 C56 C57 F26 154.3(7)
O3 C56 C57 F27 36.9(9)
O3 C56 C58 F28 -176.0(6)
O3 C56 C58 F29 -62.5(7)
O3 C56 C58 F30 54.1(9)
O3 C56 C59 F31 -86.0(7)
O3 C56 C59 F32 31.9(8)
O3 C56 C59 F33 158.0(6)
O3A Al1 O2 C52 -46.0(8)
O3A Al1 O4 C60 -132.3(12)
O3A Al1 O4A C60 -22(3)
O3A Al1 O1 C48 -119.8(7)
O3A Al1 O3 C56 18.2(9)
O3A C56 C57 F25 -68.9(10)
O3A C56 C57 F26 167.0(8)
O3A C56 C57 F27 49.6(12)
O3A C56 C58 F28 151.9(7)
O3A C56 C58 F29 -94.6(7)
O3A C56 C58 F30 22.0(10)
O3A C56 C59 F31 -64.3(7)
O3A C56 C59 F32 53.6(7)
O3A C56 C59 F33 179.7(6)
C49 C48 C50 F10 -163.3(4)
C49 C48 C50 F11 -42.4(6)
C49 C48 C50 F12 78.3(5)
C49 C48 C51 F13 79.7(6)
C49 C48 C51 F14 -42.7(7)
C49 C48 C51 F15 -160.6(4)
C50 C48 C49 F7 75.6(6)
C50 C48 C49 F8 -44.2(6)
C50 C48 C49 F9 -164.3(4)
C50 C48 C51 F13 -41.6(7)
C50 C48 C51 F14 -164.0(5)
C50 C48 C51 F15 78.1(5)
C51 C48 C49 F7 -44.6(6)
C51 C48 C49 F8 -164.5(5)
C51 C48 C49 F9 75.5(6)
C51 C48 C50 F10 -42.1(6)
C51 C48 C50 F11 78.8(6)
C51 C48 C50 F12 -160.5(5)
C53 C52 C54 F19 -77.7(6)
C53 C52 C54 F20 164.3(5)
C53 C52 C54 F21 40.4(7)
C53 C52 C55 F22 -79.9(7)
C53 C52 C55 F23 165.1(5)
C53 C52 C55 F24 45.5(6)
C54 C52 C53 F16 -71.8(6)
C54 C52 C53 F17 48.3(6)
C54 C52 C53 F18 166.2(5)
C54 C52 C55 F22 37.4(8)
C54 C52 C55 F23 -77.6(6)
C54 C52 C55 F24 162.8(5)
C55 C52 C53 F16 45.4(6)
C55 C52 C53 F17 165.4(4)
C55 C52 C53 F18 -76.6(6)
C55 C52 C54 F19 167.4(5)
C55 C52 C54 F20 49.4(6)
C55 C52 C54 F21 -74.5(6)
C57 C56 C58 F28 -66.7(8)
C57 C56 C58 F29 46.8(7)
C57 C56 C58 F30 163.4(7)
C57 C56 C59 F31 162.5(6)
C57 C56 C59 F32 -79.6(7)
C57 C56 C59 F33 46.5(7)
C58 C56 C57 F25 161.6(6)
C58 C56 C57 F26 37.5(9)
C58 C56 C57 F27 -80.0(8)
C58 C56 C59 F31 42.0(7)
C58 C56 C59 F32 159.9(6)
C58 C56 C59 F33 -74.0(6)
C59 C56 C57 F25 43.8(7)
C59 C56 C57 F26 -80.2(8)
C59 C56 C57 F27 162.3(7)
C59 C56 C58 F28 50.8(8)
C59 C56 C58 F29 164.4(5)
C59 C56 C58 F30 -79.0(8)
C61 C60 C62 F37 73.9(7)
C61 C60 C62 F38 -47.5(6)
C61 C60 C62 F39 -165.9(5)
C61 C60 C63 F40 80.2(7)
C61 C60 C63 F41 -37.5(8)
C61 C60 C63 F42 -162.5(6)
C62 C60 C61 F34 -42.8(7)
C62 C60 C61 F35 -164.7(5)
C62 C60 C61 F36 75.7(6)
C62 C60 C63 F40 -163.5(5)
C62 C60 C63 F41 78.8(7)
C62 C60 C63 F42 -46.2(8)
C63 C60 C61 F34 75.1(7)
C63 C60 C61 F35 -46.7(7)
C63 C60 C61 F36 -166.4(6)
C63 C60 C62 F37 -43.2(8)
C63 C60 C62 F38 -164.7(5)
C63 C60 C62 F39 77.0(6)
F43 C67 C68 C69 178.7(5)
F43 C67 C68 F43A 0.1(10)
C64 C65 C66 C67 1.1(9)
C65 C64 C69 C68 0.8(9)
C65 C66 C67 F43 -178.8(6)
C65 C66 C67 C68 -0.9(9)
C66 C67 C68 C69 0.6(9)
C66 C67 C68 F43A -177.9(9)
C67 C68 C69 C64 -0.6(8)
C69 C64 C65 C66 -1.1(9)
C69 C64 C65 F44A 176.5(10)
F6 C45 C44 C43 -178.5(5)
F5 C42 C47 C46 176.7(9)
F5 C42 C43 C44 -176.7(9)
F43A C68 C69 C64 177.7(10)
F44 C64 C65 C66 178.1(6)
F44 C64 C65 F44A -4.3(12)
F44 C64 C69 C68 -178.3(6)
F44A C65 C66 C67 -175.9(12)
C42 C47 C46 C45 0.0
C47 C42 C43 C44 0.0
C47 C46 C45 F6 178.5(6)
C47 C46 C45 C44 0.0
C46 C45 C44 C43 0.0
C45 C44 C43 C42 0.0
C43 C42 C47 C46 0.0
